data_2108051
loop_
_publ_author_name
'Ikemoto, Kazuto'
'Mori, Shigeki'
'Mukai, Kazuo'

_publ_section_title
;
 Synthesis and crystal structure of pyrroloquinoline quinol (PQQH~2~) and
 pyrroloquinoline quinone (PQQ)
;
_journal_coeditor_code XK5034
_journal_issue 3
_journal_name_full 'Acta Crystallographica Section B'
_journal_page_first 489
_journal_page_last 497
_journal_paper_doi 10.1107/S2052520617002281
_journal_volume 73
_journal_year 2017
_chemical_formula_moiety '2(C7 H4 N O4), 2(C2 H6 O S), C2 H3 N'
_chemical_formula_sum 'C20 H23 N3 O10 S2'
_chemical_formula_weight 529.53
_space_group_crystal_system orthorhombic
_space_group_IT_number 62
_space_group_name_Hall '-P 2ac 2n'
_space_group_name_H-M_alt 'P n m a'
_symmetry_space_group_name_Hall '-P 2ac 2n'
_symmetry_space_group_name_H-M 'P n m a'
_atom_sites_solution_hydrogens mixed
_atom_sites_solution_primary direct
_atom_sites_solution_secondary difmap
_audit_creation_method SHELXL-2016/6
_cell_angle_alpha 90
_cell_angle_beta 90
_cell_angle_gamma 90
_cell_formula_units_Z 4
_cell_length_a 14.563(5)
_cell_length_b 6.748(2)
_cell_length_c 23.299(9)
_cell_measurement_reflns_used 6974
_cell_measurement_temperature 100(2)
_cell_measurement_theta_max 31.17
_cell_measurement_theta_min 2.24
_cell_volume 2289.6(14)
_computing_cell_refinement 'CrystalClear (Rigaku Inc., 2008)'
_computing_data_collection 'CrystalClear (Rigaku Inc., 2008)'
_computing_data_reduction 'CrystalClear (Rigaku Inc., 2008)'
_computing_molecular_graphics 'CrystalStructure 4.2.4 (Rigaku, 2016)'
_computing_publication_material 'CrystalStructure 4.2.4 (Rigaku, 2016)'
_computing_structure_refinement 'SHELXL-2016/6 (Sheldrick, 2016)'
_computing_structure_solution 'SIR2011 (Burla, et al., 2012)'
_diffrn_ambient_temperature 100(2)
_diffrn_detector_area_resol_mean 7.111
_diffrn_measured_fraction_theta_full 0.999
_diffrn_measured_fraction_theta_max 0.999
_diffrn_measurement_device_type 'Rigaku Saturn724'
_diffrn_measurement_method \w
_diffrn_radiation_type MoK\a
_diffrn_radiation_wavelength 0.71075
_diffrn_reflns_av_R_equivalents 0.0513
_diffrn_reflns_limit_h_max 19
_diffrn_reflns_limit_h_min -19
_diffrn_reflns_limit_k_max 8
_diffrn_reflns_limit_k_min -8
_diffrn_reflns_limit_l_max 30
_diffrn_reflns_limit_l_min -30
_diffrn_reflns_number 38156
_diffrn_reflns_theta_full 25.242
_diffrn_reflns_theta_max 27.999
_diffrn_reflns_theta_min 2.239
_exptl_absorpt_coefficient_mu 0.296
_exptl_absorpt_correction_T_max 0.994
_exptl_absorpt_correction_T_min 0.912
_exptl_absorpt_correction_type multi-scan
_exptl_absorpt_process_details 'REQAB (Rigaku, 1998)'
_exptl_crystal_colour orange
_exptl_crystal_density_diffrn 1.536
_exptl_crystal_density_method 'not measured'
_exptl_crystal_description needle
_exptl_crystal_F_000 1104
_exptl_crystal_size_max 0.240
_exptl_crystal_size_mid 0.030
_exptl_crystal_size_min 0.020
_refine_diff_density_max 0.484
_refine_diff_density_min -0.356
_refine_ls_extinction_method none
_refine_ls_goodness_of_fit_ref 1.070
_refine_ls_hydrogen_treatment mixed
_refine_ls_matrix_type full
_refine_ls_number_parameters 267
_refine_ls_number_reflns 2990
_refine_ls_number_restraints 236
_refine_ls_restrained_S_all 1.052
_refine_ls_R_factor_all 0.0637
_refine_ls_R_factor_gt 0.0602
_refine_ls_shift/su_max 0.001
_refine_ls_shift/su_mean 0.000
_refine_ls_structure_factor_coef Fsqd
_refine_ls_weighting_details 'w=1/[\s^2^(Fo^2^)+(0.0530P)^2^+3.2000P] where P=(Fo^2^+2Fc^2^)/3'
_refine_ls_weighting_scheme calc
_refine_ls_wR_factor_gt 0.1319
_refine_ls_wR_factor_ref 0.1343
_reflns_number_gt 2846
_reflns_number_total 2990
_reflns_threshold_expression 'I > 2\s(I)'
_cod_data_source_file xk5034sup1.cif
_cod_data_source_block I
_cod_database_code 2108051
_shelx_space_group_comment
;
The symmetry employed for this shelxl refinement is uniquely defined
by the following loop, which should always be used as a source of
symmetry information in preference to the above space-group names.
They are only intended as comments.
;
_shelx_estimated_absorpt_t_min 0.932
_shelx_estimated_absorpt_t_max 0.994

loop_
_space_group_symop_operation_xyz
'x, y, z'
'x+1/2, -y+1/2, -z+1/2'
'-x, y+1/2, -z'
'-x+1/2, -y, z+1/2'
'-x, -y, -z'
'-x-1/2, y-1/2, z-1/2'
'x, -y-1/2, z'
'x-1/2, y, -z-1/2'

loop_
_atom_site_type_symbol
_atom_site_label
_atom_site_fract_x
_atom_site_fract_y
_atom_site_fract_z
_atom_site_U_iso_or_equiv
_atom_site_adp_type
_atom_site_calc_flag
_atom_site_occupancy
_atom_site_disorder_assembly
_atom_site_disorder_group
O O1 0.95984(15) 0.250000 0.25191(9) 0.0413(6) Uani d 1 . .
O O2 1.11256(15) 0.250000 0.25846(9) 0.0310(5) Uani d 1 . .
H H2O 1.099(3) 0.250000 0.2922(18) 0.037 Uiso d 1 . .
O O3 1.23564(13) 0.250000 0.02383(9) 0.0251(5) Uani d 1 . .
H H3O 1.257(2) 0.250000 -0.0141(16) 0.030 Uiso d 1 . .
O O4 1.14103(14) 0.250000 -0.07778(9) 0.0290(5) Uani d 1 . .
H H4O 1.110(3) 0.250000 -0.1046(17) 0.035 Uiso d 1 . .
O O5 0.74435(14) 0.250000 -0.15150(9) 0.0316(5) Uani d 1 . .
O O6 0.88455(14) 0.250000 -0.18742(8) 0.0246(4) Uani d 1 . .
H H6O 0.945(3) 0.250000 -0.1763(16) 0.030 Uiso d 1 . .
O O7 0.79196(14) 0.250000 0.11706(8) 0.0301(5) Uani d 1 . .
O O8 0.68979(15) 0.250000 0.04710(9) 0.0430(7) Uani d 1 . .
H H8O 0.654(3) 0.250000 0.076(2) 0.052 Uiso d 1 . .
N N1 0.97079(16) 0.250000 0.13227(9) 0.0195(5) Uani d 1 . .
H H1N 0.913(2) 0.250000 0.1430(15) 0.023 Uiso d 1 . .
C C2 1.04677(19) 0.250000 0.16660(11) 0.0207(5) Uani d 1 . .
C C3 1.12426(18) 0.250000 0.13281(11) 0.0197(5) Uani d 1 . .
H H3 1.186186 0.250000 0.145626 0.024 Uiso calc 1 . .
C C3A 1.09347(17) 0.250000 0.07514(11) 0.0178(5) Uani d 1 . .
C C4 1.14201(18) 0.250000 0.02226(12) 0.0199(5) Uani d 1 . .
C C5 1.09317(18) 0.250000 -0.02786(11) 0.0188(5) Uani d 1 . .
C C5A 0.99512(18) 0.250000 -0.02736(11) 0.0165(5) Uani d 1 . .
N N6 0.95695(15) 0.250000 -0.08022(9) 0.0171(4) Uani d 1 . .
C C7 0.86636(18) 0.250000 -0.08423(11) 0.0182(5) Uani d 1 . .
C C8 0.80810(18) 0.250000 -0.03693(11) 0.0190(5) Uani d 1 . .
H H8 0.743438 0.250000 -0.042315 0.023 Uiso calc 1 . .
C C9 0.84439(18) 0.250000 0.01811(11) 0.0169(5) Uani d 1 . .
C C9A 0.94206(18) 0.250000 0.02498(11) 0.0169(5) Uani d 1 . .
C C1A 0.99642(18) 0.250000 0.07598(11) 0.0169(5) Uani d 1 . .
C C10 1.0344(2) 0.250000 0.22905(12) 0.0241(6) Uani d 1 . .
C C11 0.82666(19) 0.250000 -0.14344(11) 0.0216(6) Uani d 1 . .
C C12 0.77507(18) 0.250000 0.06616(12) 0.0218(6) Uani d 1 . .
S S1S 1.13174(5) 0.250000 -0.23528(3) 0.0292(2) Uani d 1 . .
C C1S 1.20922(16) 0.4481(4) -0.22216(10) 0.0391(6) Uani d 1 . .
H H1SA 1.231636 0.440347 -0.182567 0.047 Uiso calc 1 . .
H H1SB 1.177551 0.574682 -0.227969 0.047 Uiso calc 1 . .
H H1SC 1.261229 0.438661 -0.248715 0.047 Uiso calc 1 . .
O O1S 1.06649(16) 0.250000 -0.18464(10) 0.0490(8) Uani d 1 . .
S S2S 0.46451(11) 0.3252(3) 0.11996(11) 0.0298(4) Uani d 0.3586(15) A -1
C C2SA 0.4619(5) 0.3930(14) 0.0459(3) 0.0472(19) Uani d 0.3586(15) A -1
H H2SA 0.483050 0.530048 0.041575 0.071 Uiso calc 0.3586(15) A -1
H H2SB 0.398899 0.381654 0.031369 0.071 Uiso calc 0.3586(15) A -1
H H2SC 0.502147 0.304519 0.024005 0.071 Uiso calc 0.3586(15) A -1
C C2SB 0.3990(12) 0.105(2) 0.1158(7) 0.040(3) Uani d 0.3586(15) A -1
H H2SD 0.436074 -0.000002 0.098375 0.060 Uiso calc 0.3586(15) A -1
H H2SE 0.344287 0.128674 0.092247 0.060 Uiso calc 0.3586(15) A -1
H H2SF 0.380215 0.064818 0.154468 0.060 Uiso calc 0.3586(15) A -1
O O2S 0.56169(16) 0.230(2) 0.12930(11) 0.0312(14) Uani d 0.3586(15) A -1
S S3S 0.4719(2) 0.250000 0.08417(17) 0.0343(9) Uani d 0.244(2) B 2
C C3S 0.3985(19) 0.058(3) 0.1078(12) 0.035(4) Uani d 0.244(2) B 2
H H3SA 0.407724 -0.059548 0.083778 0.052 Uiso calc 0.244(2) B 2
H H3SB 0.334506 0.101626 0.104859 0.052 Uiso calc 0.244(2) B 2
H H3SC 0.412674 0.025548 0.147816 0.052 Uiso calc 0.244(2) B 2
O O3S 0.56169(16) 0.230(2) 0.12930(11) 0.0312(14) Uani d 0.1221(12) B 2
S S4S 0.4585(15) 0.250000 0.120(2) 0.034(3) Uani d 0.039(3) C 3
C C4S 0.415(4) 0.439(9) 0.072(3) 0.038(6) Uani d 0.039(3) C 3
H H4SA 0.435174 0.569824 0.086014 0.057 Uiso calc 0.039(3) C 3
H H4SB 0.348115 0.434026 0.071526 0.057 Uiso calc 0.039(3) C 3
H H4SC 0.439364 0.416935 0.033572 0.057 Uiso calc 0.039(3) C 3
O O4S 0.56169(16) 0.230(2) 0.12930(11) 0.0312(14) Uani d 0.0193(14) C 3
N N1S 1.3585(2) 0.250000 -0.07550(13) 0.0440(8) Uani d 1 . .
C C5S 1.3906(2) 0.250000 -0.11983(14) 0.0360(8) Uani d 1 . .
C C6S 1.4333(2) 0.250000 -0.17659(14) 0.0401(9) Uani d 1 . .
H H6SA 1.432224 0.115440 -0.192397 0.060 Uiso calc 0.5 . .
H H6SB 1.497004 0.295357 -0.173343 0.060 Uiso calc 0.5 . .
H H6SC 1.399285 0.339203 -0.202085 0.060 Uiso calc 0.5 . .

loop_
_atom_site_aniso_label
_atom_site_aniso_U_11
_atom_site_aniso_U_22
_atom_site_aniso_U_33
_atom_site_aniso_U_12
_atom_site_aniso_U_13
_atom_site_aniso_U_23
O1 0.0236(11) 0.083(2) 0.0178(10) 0.000 -0.0041(8) 0.000
O2 0.0229(10) 0.0516(14) 0.0184(10) 0.000 -0.0074(8) 0.000
O3 0.0125(9) 0.0402(12) 0.0227(10) 0.000 -0.0007(7) 0.000
O4 0.0178(10) 0.0528(15) 0.0163(9) 0.000 0.0032(7) 0.000
O5 0.0195(10) 0.0566(15) 0.0188(10) 0.000 -0.0025(8) 0.000
O6 0.0222(10) 0.0373(12) 0.0143(9) 0.000 0.0000(7) 0.000
O7 0.0202(10) 0.0563(15) 0.0138(9) 0.000 -0.0008(7) 0.000
O8 0.0172(10) 0.095(2) 0.0171(10) 0.000 0.0027(8) 0.000
N1 0.0159(11) 0.0295(13) 0.0131(10) 0.000 -0.0021(8) 0.000
C2 0.0208(13) 0.0263(14) 0.0151(12) 0.000 -0.0052(10) 0.000
C3 0.0181(12) 0.0214(13) 0.0197(12) 0.000 -0.0066(10) 0.000
C3A 0.0160(12) 0.0188(13) 0.0185(12) 0.000 -0.0024(9) 0.000
C4 0.0153(12) 0.0219(13) 0.0223(13) 0.000 -0.0016(10) 0.000
C5 0.0155(12) 0.0238(14) 0.0170(12) 0.000 0.0017(9) 0.000
C5A 0.0170(12) 0.0170(12) 0.0157(11) 0.000 -0.0007(9) 0.000
N6 0.0184(10) 0.0195(11) 0.0134(10) 0.000 -0.0012(8) 0.000
C7 0.0181(12) 0.0209(13) 0.0157(12) 0.000 -0.0023(9) 0.000
C8 0.0161(12) 0.0224(13) 0.0184(12) 0.000 -0.0024(9) 0.000
C9 0.0172(12) 0.0187(12) 0.0148(11) 0.000 0.0000(9) 0.000
C9A 0.0175(12) 0.0177(12) 0.0156(12) 0.000 -0.0015(9) 0.000
C1A 0.0189(12) 0.0168(12) 0.0151(11) 0.000 -0.0027(9) 0.000
C10 0.0234(13) 0.0315(15) 0.0174(12) 0.000 -0.0044(10) 0.000
C11 0.0195(12) 0.0296(15) 0.0157(12) 0.000 0.0006(10) 0.000
C12 0.0163(12) 0.0295(15) 0.0197(12) 0.000 -0.0002(10) 0.000
S1S 0.0175(3) 0.0544(5) 0.0159(3) 0.000 0.0012(2) 0.000
C1S 0.0306(11) 0.0483(15) 0.0382(12) 0.0033(11) 0.0020(9) -0.0138(11)
O1S 0.0205(11) 0.108(2) 0.0187(11) 0.000 0.0036(9) 0.000
S2S 0.0205(7) 0.0445(9) 0.0243(8) -0.0046(7) -0.0048(6) 0.0045(11)
C2SA 0.040(3) 0.073(5) 0.029(3) -0.019(3) -0.016(3) 0.026(3)
C2SB 0.017(4) 0.068(7) 0.036(5) -0.010(5) -0.012(3) 0.003(5)
O2S 0.0175(10) 0.051(4) 0.0252(10) -0.001(2) 0.0026(8) 0.000(2)
S3S 0.0211(14) 0.052(2) 0.0296(19) 0.000 -0.0010(12) 0.000
C3S 0.026(6) 0.039(7) 0.040(8) -0.010(5) -0.013(5) -0.004(5)
O3S 0.0175(10) 0.051(4) 0.0252(10) -0.001(2) 0.0026(8) 0.000(2)
S4S 0.026(4) 0.049(5) 0.028(5) 0.000 -0.005(4) 0.000
C4S 0.032(9) 0.051(10) 0.032(9) -0.005(9) -0.005(9) 0.003(9)
O4S 0.0175(10) 0.051(4) 0.0252(10) -0.001(2) 0.0026(8) 0.000(2)
N1S 0.0285(14) 0.075(2) 0.0284(14) 0.000 0.0039(12) 0.000
C5S 0.0232(14) 0.059(2) 0.0261(15) 0.000 -0.0015(12) 0.000
C6S 0.0293(16) 0.067(3) 0.0243(15) 0.000 0.0032(13) 0.000

loop_
_atom_type_symbol
_atom_type_description
_atom_type_scat_dispersion_real
_atom_type_scat_dispersion_imag
_atom_type_scat_source
C C 0.0033 0.0016 'International Tables Vol C Tables 4.2.6.8 and 6.1.1.4'
H H 0.0000 0.0000 'International Tables Vol C Tables 4.2.6.8 and 6.1.1.4'
N N 0.0061 0.0033 'International Tables Vol C Tables 4.2.6.8 and 6.1.1.4'
O O 0.0106 0.0060 'International Tables Vol C Tables 4.2.6.8 and 6.1.1.4'
S S 0.1246 0.1234 'International Tables Vol C Tables 4.2.6.8 and 6.1.1.4'

loop_
_geom_angle_atom_site_label_1
_geom_angle_atom_site_label_2
_geom_angle_atom_site_label_3
_geom_angle_site_symmetry_1
_geom_angle_site_symmetry_3
_geom_angle
C10 O2 H2O . . 107(3)
C4 O3 H3O . . 108(2)
C5 O4 H4O . . 113(3)
C11 O6 H6O . . 113(2)
C12 O8 H8O . . 108(3)
C1A N1 C2 . . 110.0(2)
C1A N1 H1N . . 122(2)
C2 N1 H1N . . 128(2)
N1 C2 C3 . . 109.2(2)
N1 C2 C10 . . 118.8(2)
C3 C2 C10 . . 132.0(2)
C2 C3 C3A . . 106.4(2)
C2 C3 H3 . . 126.8
C3A C3 H3 . . 126.8
C1A C3A C3 . . 107.7(2)
C1A C3A C4 . . 120.6(2)
C3 C3A C4 . . 131.7(2)
O3 C4 C5 . . 122.9(2)
O3 C4 C3A . . 118.3(2)
C5 C4 C3A . . 118.8(2)
O4 C5 C4 . . 117.7(2)
O4 C5 C5A . . 121.4(2)
C4 C5 C5A . . 120.9(2)
N6 C5A C5 . . 113.8(2)
N6 C5A C9A . . 123.3(2)
C5 C5A C9A . . 122.8(2)
C7 N6 C5A . . 118.4(2)
N6 C7 C8 . . 123.5(2)
N6 C7 C11 . . 116.8(2)
C8 C7 C11 . . 119.7(2)
C9 C8 C7 . . 120.0(2)
C9 C8 H8 . . 120.0
C7 C8 H8 . . 120.0
C8 C9 C9A . . 118.8(2)
C8 C9 C12 . . 115.6(2)
C9A C9 C12 . . 125.6(2)
C1A C9A C9 . . 130.1(2)
C1A C9A C5A . . 114.0(2)
C9 C9A C5A . . 115.9(2)
N1 C1A C3A . . 106.7(2)
N1 C1A C9A . . 130.4(2)
C3A C1A C9A . . 122.9(2)
O1 C10 O2 . . 122.8(3)
O1 C10 C2 . . 123.2(3)
O2 C10 C2 . . 114.0(2)
O5 C11 O6 . . 120.5(2)
O5 C11 C7 . . 121.6(2)
O6 C11 C7 . . 117.8(2)
O7 C12 O8 . . 121.4(3)
O7 C12 C9 . . 126.2(2)
O8 C12 C9 . . 112.4(2)
O1S S1S C1S . . 105.34(10)
O1S S1S C1S . 7_565 105.34(10)
C1S S1S C1S . 7_565 97.67(17)
S1S C1S H1SA . . 109.5
S1S C1S H1SB . . 109.5
H1SA C1S H1SB . . 109.5
S1S C1S H1SC . . 109.5
H1SA C1S H1SC . . 109.5
H1SB C1S H1SC . . 109.5
O2S S2S C2SB . . 98.7(8)
O2S S2S C2SA . . 105.0(3)
C2SB S2S C2SA . . 98.6(6)
S2S C2SA H2SA . . 109.5
S2S C2SA H2SB . . 109.5
H2SA C2SA H2SB . . 109.5
S2S C2SA H2SC . . 109.5
H2SA C2SA H2SC . . 109.5
H2SB C2SA H2SC . . 109.5
S2S C2SB H2SD . . 109.5
S2S C2SB H2SE . . 109.5
H2SD C2SB H2SE . . 109.5
S2S C2SB H2SF . . 109.5
H2SD C2SB H2SF . . 109.5
H2SE C2SB H2SF . . 109.5
O3S S3S C3S . . 102.6(11)
O3S S3S C3S 7_565 . 109.5(11)
S3S C3S H3SA . . 109.5
S3S C3S H3SB . . 109.5
H3SA C3S H3SB . . 109.5
S3S C3S H3SC . . 109.5
H3SA C3S H3SC . . 109.5
H3SB C3S H3SC . . 109.5
O3S O3S S3S 7_565 . 85.5(5)
O4S S4S C4S . . 119(3)
C4S S4S C4S 7_565 . 90(5)
S4S C4S H4SA . . 109.5
S4S C4S H4SB . . 109.5
H4SA C4S H4SB . . 109.5
S4S C4S H4SC . . 109.5
H4SA C4S H4SC . . 109.5
H4SB C4S H4SC . . 109.5
N1S C5S C6S . . 179.1(4)
C5S C6S H6SA . . 109.5
C5S C6S H6SB . . 109.5
H6SA C6S H6SB . . 109.5
C5S C6S H6SC . . 109.5
H6SA C6S H6SC . . 109.5
H6SB C6S H6SC . . 109.5
C5S C6S H6SA . 7_565 109.5(2)
H6SA C6S H6SA . 7_565 135.8
H6SB C6S H6SA . 7_565 75.8
H6SC C6S H6SA . 7_565 36.4
C5S C6S H6SB . 7_565 109.5(4)
H6SA C6S H6SB . 7_565 75.8
H6SB C6S H6SB . 7_565 36.4
H6SC C6S H6SB . 7_565 135.8
H6SA C6S H6SB 7_565 7_565 109.5
C5S C6S H6SC . 7_565 109.5(7)
H6SA C6S H6SC . 7_565 36.4
H6SB C6S H6SC . 7_565 135.8
H6SC C6S H6SC . 7_565 75.8
H6SA C6S H6SC 7_565 7_565 109.5
H6SB C6S H6SC 7_565 7_565 109.5

loop_
_geom_bond_atom_site_label_1
_geom_bond_atom_site_label_2
_geom_bond_site_symmetry_2
_geom_bond_distance
O1 C10 . 1.209(4)
O2 C10 . 1.329(3)
O2 H2O . 0.81(4)
O3 C4 . 1.364(3)
O3 H3O . 0.94(4)
O4 C5 . 1.356(3)
O4 H4O . 0.77(4)
O5 C11 . 1.213(3)
O6 C11 . 1.327(3)
O6 H6O . 0.91(4)
O7 C12 . 1.211(3)
O8 C12 . 1.319(3)
O8 H8O . 0.86(5)
N1 C1A . 1.364(3)
N1 C2 . 1.365(3)
N1 H1N . 0.88(4)
C2 C3 . 1.376(4)
C2 C10 . 1.466(4)
C3 C3A . 1.417(4)
C3 H3 . 0.9500
C3A C1A . 1.413(4)
C3A C4 . 1.420(4)
C4 C5 . 1.367(4)
C5 C5A . 1.428(4)
C5A N6 . 1.351(3)
C5A C9A . 1.444(3)
N6 C7 . 1.322(3)
C7 C8 . 1.391(4)
C7 C11 . 1.496(4)
C8 C9 . 1.387(3)
C8 H8 . 0.9500
C9 C9A . 1.431(4)
C9 C12 . 1.508(4)
C9A C1A . 1.428(3)
S1S O1S . 1.515(2)
S1S C1S . 1.776(3)
S1S C1S 7_565 1.776(3)
C1S H1SA . 0.9800
C1S H1SB . 0.9800
C1S H1SC . 0.9800
S2S O2S . 1.569(6)
S2S C2SB . 1.768(11)
S2S C2SA . 1.786(6)
C2SA H2SA . 0.9800
C2SA H2SB . 0.9800
C2SA H2SC . 0.9800
C2SB H2SD . 0.9800
C2SB H2SE . 0.9800
C2SB H2SF . 0.9800
S3S O3S . 1.684(4)
S3S O3S 7_565 1.684(4)
S3S C3S . 1.767(16)
S3S C3S 7_565 1.767(16)
C3S H3SA . 0.9800
C3S H3SB . 0.9800
C3S H3SC . 0.9800
O3S O3S 7_565 0.27(3)
S4S O4S . 1.525(19)
S4S C4S 7_565 1.81(2)
S4S C4S . 1.81(2)
C4S H4SA . 0.9800
C4S H4SB . 0.9800
C4S H4SC . 0.9800
N1S C5S . 1.133(4)
C5S C6S . 1.462(4)
C6S H6SA . 0.9800
C6S H6SB . 0.9800
C6S H6SC . 0.9800
C6S H6SA 7_565 0.980(11)
C6S H6SB 7_565 0.98(2)
C6S H6SC 7_565 0.98(3)

loop_
_geom_torsion_atom_site_label_1
_geom_torsion_atom_site_label_2
_geom_torsion_atom_site_label_3
_geom_torsion_atom_site_label_4
_geom_torsion_site_symmetry_1
_geom_torsion_site_symmetry_4
_geom_torsion
C1A N1 C2 C3 . . 0.000000
C1A N1 C2 C10 . . 180.000000
N1 C2 C3 C3A . . 0.000000
C10 C2 C3 C3A . . 180.000000
C2 C3 C3A C1A . . 0.000000
C2 C3 C3A C4 . . 180.000000
C1A C3A C4 O3 . . 180.0
C3 C3A C4 O3 . . 0.000000
C1A C3A C4 C5 . . 0.0
C3 C3A C4 C5 . . 180.000000
O3 C4 C5 O4 . . 0.0
C3A C4 C5 O4 . . 180.0
O3 C4 C5 C5A . . 180.0
C3A C4 C5 C5A . . 0.0
O4 C5 C5A N6 . . 0.0
C4 C5 C5A N6 . . 180.0
O4 C5 C5A C9A . . 180.0
C4 C5 C5A C9A . . 0.0
C5 C5A N6 C7 . . 180.0
C9A C5A N6 C7 . . 0.0
C5A N6 C7 C8 . . 0.000000
C5A N6 C7 C11 . . 180.000000
N6 C7 C8 C9 . . 0.0
C11 C7 C8 C9 . . 180.000000
C7 C8 C9 C9A . . 0.0
C7 C8 C9 C12 . . 180.0
C8 C9 C9A C1A . . 180.0
C12 C9 C9A C1A . . 0.0
C8 C9 C9A C5A . . 0.0
C12 C9 C9A C5A . . 180.0
N6 C5A C9A C1A . . 180.0
C5 C5A C9A C1A . . 0.0
N6 C5A C9A C9 . . 0.0
C5 C5A C9A C9 . . 180.0
C2 N1 C1A C3A . . 0.000000
C2 N1 C1A C9A . . 180.000000
C3 C3A C1A N1 . . 0.000000
C4 C3A C1A N1 . . 180.000000
C3 C3A C1A C9A . . 180.000000
C4 C3A C1A C9A . . 0.000000
C9 C9A C1A N1 . . 0.000000
C5A C9A C1A N1 . . 180.0
C9 C9A C1A C3A . . 180.0
C5A C9A C1A C3A . . 0.0
N1 C2 C10 O1 . . 0.000000
C3 C2 C10 O1 . . 180.000000
N1 C2 C10 O2 . . 180.000000
C3 C2 C10 O2 . . 0.000000
N6 C7 C11 O5 . . 180.000000
C8 C7 C11 O5 . . 0.000000
N6 C7 C11 O6 . . 0.000000
C8 C7 C11 O6 . . 180.000000
C8 C9 C12 O7 . . 180.0
C9A C9 C12 O7 . . 0.0
C8 C9 C12 O8 . . 0.0
C9A C9 C12 O8 . . 180.0
C3S S3S O3S O3S . 7_565 -140.5(8)
C3S S3S O3S O3S 7_565 7_565 -41.2(9)
